data_7044022
loop_
_publ_author_name
'Hohloch, Stephan'
'Pankhurst, James R.'
'Jaekel, Esther E.'
'Parker, Bernard F.'
'Lussier, Daniel J.'
'Garner, Mary E.'
'Booth, Corwin H.'
'Love, Jason B.'
'Arnold, John'

_publ_section_title
;
 Benzoquinonoid-bridged dinuclear actinide complexes
;
_journal_name_full 'Dalton Trans.'
_journal_paper_doi 10.1039/C7DT02728A
_journal_year 2017
_chemical_formula_sum 'C31 H44 I N7 O2.5 U'
_chemical_formula_weight 919.66
_chemical_properties_physical ', Air-sensitive,Moisture-sensitive'
_space_group_crystal_system triclinic
_space_group_IT_number 2
_space_group_name_Hall '-P 1'
_space_group_name_H-M_alt 'P -1'
_symmetry_space_group_name_Hall '-P 1'
_symmetry_space_group_name_H-M 'P -1'
_atom_sites_solution_hydrogens geom
_audit_creation_method SHELXL-2014/7
_audit_update_record
;
2017-01-10 deposited with the CCDC.
2017-08-14 downloaded from the CCDC.
;
_cell_angle_alpha 90.085(2)
_cell_angle_beta 104.405(2)
_cell_angle_gamma 90.472(2)
_cell_formula_units_Z 4
_cell_length_a 12.6307(6)
_cell_length_b 14.3188(6)
_cell_length_c 18.4904(8)
_cell_measurement_reflns_used 11675
_cell_measurement_temperature 100(2)
_cell_measurement_theta_max 29.23
_cell_measurement_theta_min 1.14
_cell_volume 3238.8(3)
_computing_cell_refinement 'Bruker Apex III suite, 2016'
_computing_data_collection 'Bruker Apex III suite, 2016'
_computing_data_reduction 'Bruker Apex III suite, 2016'
_computing_molecular_graphics 'Diamond 3D'
_computing_publication_material WinGX
_computing_structure_refinement 'SHELXL-2014/7 (Sheldrick, 2014)'
_computing_structure_solution shelXT
_diffrn_ambient_temperature 100(2)
_diffrn_measured_fraction_theta_full 1.000
_diffrn_measured_fraction_theta_max 0.988
_diffrn_measurement_device_type 'Bruker Quazar'
_diffrn_measurement_method 'omega phi scans'
_diffrn_radiation_type MoK\a
_diffrn_radiation_wavelength 0.71073
_diffrn_reflns_av_R_equivalents 0.0807
_diffrn_reflns_av_unetI/netI 0.1042
_diffrn_reflns_Laue_measured_fraction_full 1.000
_diffrn_reflns_Laue_measured_fraction_max 0.988
_diffrn_reflns_limit_h_max 15
_diffrn_reflns_limit_h_min -17
_diffrn_reflns_limit_k_max 19
_diffrn_reflns_limit_k_min -19
_diffrn_reflns_limit_l_max 25
_diffrn_reflns_limit_l_min -22
_diffrn_reflns_number 75321
_diffrn_reflns_point_group_measured_fraction_full 1.000
_diffrn_reflns_point_group_measured_fraction_max 0.988
_diffrn_reflns_theta_full 25.242
_diffrn_reflns_theta_max 29.227
_diffrn_reflns_theta_min 1.137
_exptl_absorpt_coefficient_mu 6.006
_exptl_absorpt_correction_T_max 0.746
_exptl_absorpt_correction_T_min 0.648
_exptl_absorpt_correction_type multi-scan
_exptl_absorpt_process_details 'Blessing, 1995'
_exptl_crystal_colour orange
_exptl_crystal_density_diffrn 1.886
_exptl_crystal_description block
_exptl_crystal_F_000 1776
_exptl_crystal_size_max 0.15
_exptl_crystal_size_mid 0.13
_exptl_crystal_size_min 0.11
_refine_diff_density_max 3.519
_refine_diff_density_min -1.299
_refine_diff_density_rms 0.224
_refine_ls_extinction_method none
_refine_ls_goodness_of_fit_ref 0.987
_refine_ls_hydrogen_treatment constr
_refine_ls_matrix_type full
_refine_ls_number_parameters 766
_refine_ls_number_reflns 17397
_refine_ls_number_restraints 49
_refine_ls_restrained_S_all 0.998
_refine_ls_R_factor_all 0.0884
_refine_ls_R_factor_gt 0.0513
_refine_ls_shift/su_max 0.001
_refine_ls_shift/su_mean 0.000
_refine_ls_structure_factor_coef Fsqd
_refine_ls_weighting_details 'w=1/[\s^2^(Fo^2^)+(0.0422P)^2^] where P=(Fo^2^+2Fc^2^)/3'
_refine_ls_weighting_scheme calc
_refine_ls_wR_factor_gt 0.1001
_refine_ls_wR_factor_ref 0.1109
_reflns_Friedel_coverage 0.000
_reflns_number_gt 11675
_reflns_number_total 17397
_reflns_threshold_expression 'I > 2\s(I)'
_cod_depositor_comments
;

2017-10-30
Z value and formula fixed to values more according to usual
chemical conventions.                 miguel
;
_cod_original_formula_sum 'C62 H88 I2 N14 O5 U2'
_cod_original_formula_weight 1839.32
_cod_original_formula_units_Z 2
_cod_data_source_file c7dt02728a2.cif
_cod_data_source_block shelx_CCDC2
_cod_database_code 7044022
_shelx_shelxl_version_number 2014/7
_shelx_space_group_comment
;
The symmetry employed for this shelxl refinement is uniquely defined
by the following loop, which should always be used as a source of
symmetry information in preference to the above space-group names.
They are only intended as comments.
;

loop_
_space_group_symop_operation_xyz
'x, y, z'
'-x, -y, -z'

loop_
_atom_site_label
_atom_site_type_symbol
_atom_site_fract_x
_atom_site_fract_y
_atom_site_fract_z
_atom_site_U_iso_or_equiv
_atom_site_adp_type
_atom_site_occupancy
_atom_site_site_symmetry_order
_atom_site_calc_flag
_atom_site_refinement_flags_posn
_atom_site_refinement_flags_adp
U1A U 0.64091(2) 0.72392(2) 0.24030(2) 0.01769(7) Uani 1 1 d . .
U1 U 0.69306(2) 0.80345(2) 0.74644(2) 0.01608(7) Uani 1 1 d . .
I1A I 0.71010(4) 0.90555(3) 0.34814(2) 0.02618(11) Uani 1 1 d . .
I1 I 0.78197(4) 0.62816(3) 0.85196(3) 0.03173(12) Uani 1 1 d . .
O10A O 0.5882(4) 0.8631(3) 0.1511(2) 0.0259(11) Uani 1 1 d . .
N1 N 0.6295(4) 0.9208(4) 0.6232(3) 0.0201(12) Uani 1 1 d . .
O400 O 1.0134(4) 0.8510(3) 0.5143(2) 0.0321(12) Uani 1 1 d . .
O100 O 0.6409(4) 0.6635(3) 0.6578(3) 0.0334(12) Uani 1 1 d . .
N11 N 0.5311(4) 0.7587(3) 0.8046(3) 0.0171(11) Uani 1 1 d . .
O300 O 0.2089(4) 0.6295(3) -0.0487(3) 0.0377(13) Uani 1 1 d . .
O500 O 0.9845(4) 0.5719(4) 0.6527(2) 0.0390(14) Uani 1 1 d . .
N21 N 0.9004(4) 0.8438(3) 0.7823(3) 0.0177(11) Uani 1 1 d . .
N30 N 0.6933(4) 0.9627(3) 0.7718(3) 0.0172(11) Uani 1 1 d . .
N10 N 0.5058(4) 0.8150(3) 0.6899(3) 0.0173(11) Uani 1 1 d . .
N31A N 0.7420(4) 0.6493(3) 0.3632(3) 0.0195(12) Uani 1 1 d . .
N20 N 0.8112(4) 0.8078(4) 0.6659(3) 0.0196(12) Uani 1 1 d . .
N11A N 0.8467(5) 0.7611(4) 0.2461(4) 0.0337(15) Uani 1 1 d . .
N31 N 0.7469(4) 0.8804(4) 0.8759(3) 0.0186(12) Uani 1 1 d . .
N10A N 0.7315(6) 0.7006(4) 0.1465(3) 0.0302(15) Uani 1 1 d . .
N30A N 0.6452(5) 0.5680(4) 0.2671(3) 0.0225(12) Uani 1 1 d . .
N21A N 0.5052(5) 0.7300(3) 0.3244(3) 0.0242(13) Uani 1 1 d . .
C26 C 0.9829(5) 0.8815(4) 0.8340(4) 0.0225(15) Uani 1 1 d . .
H26 H 0.9816 0.8756 0.8849 0.027 Uiso 1 1 calc R U
C32 C 0.7468(5) 0.9709(4) 0.8471(3) 0.0104(12) Uani 1 1 d . U
C22 C 0.9002(5) 0.8507(4) 0.7097(3) 0.0169(13) Uani 1 1 d . .
C12A C 0.8335(7) 0.7346(5) 0.1740(4) 0.0347(19) Uani 1 1 d . .
C36A C 0.8108(5) 0.6607(5) 0.4300(3) 0.0217(15) Uani 1 1 d . .
H36A H 0.8299 0.7223 0.4478 0.026 Uiso 1 1 calc R U
C14 C 0.3118(6) 0.7652(4) 0.8045(4) 0.0238(15) Uani 1 1 d . .
H14 H 0.2368 0.7671 0.8051 0.029 Uiso 1 1 calc R U
C31 C 0.6886(5) 1.0407(4) 0.7212(3) 0.0217(15) Uani 1 1 d . .
H31A H 0.7614 1.0525 0.7118 0.026 Uiso 1 1 calc R U
H31B H 0.6652 1.0979 0.7428 0.026 Uiso 1 1 calc R U
C24 C 1.0685(6) 0.9363(4) 0.7425(4) 0.0260(16) Uani 1 1 d . .
H24 H 1.1275 0.9672 0.7289 0.031 Uiso 1 1 calc R U
C25 C 1.0698(5) 0.9284(4) 0.8178(4) 0.0232(15) Uani 1 1 d . .
H25 H 1.1275 0.9541 0.8560 0.028 Uiso 1 1 calc R U
C20 C 0.7148(6) 0.9248(5) 0.5814(3) 0.0269(16) Uani 1 1 d . .
H20A H 0.7667 0.9762 0.6014 0.032 Uiso 1 1 calc R U
H20B H 0.6806 0.9380 0.5283 0.032 Uiso 1 1 calc R U
C36 C 0.7968(5) 0.8687(5) 0.9485(3) 0.0265(16) Uani 1 1 d . .
H36 H 0.7989 0.8079 0.9693 0.032 Uiso 1 1 calc R U
C23 C 0.9849(5) 0.9008(4) 0.6880(4) 0.0204(14) Uani 1 1 d . .
H23 H 0.9832 0.9092 0.6367 0.025 Uiso 1 1 calc R U
C30 C 0.6056(6) 1.0140(4) 0.6484(3) 0.0247(16) Uani 1 1 d . .
H30A H 0.5309 1.0142 0.6564 0.030 Uiso 1 1 calc R U
H30B H 0.6085 1.0606 0.6094 0.030 Uiso 1 1 calc R U
C32A C 0.7163(5) 0.5587(4) 0.3374(3) 0.0134(12) Uani 1 1 d . U
C16 C 0.4977(5) 0.7314(4) 0.8641(3) 0.0216(14) Uani 1 1 d . .
H16 H 0.5509 0.7104 0.9066 0.026 Uiso 1 1 calc R U
C12 C 0.4564(5) 0.7923(4) 0.7430(3) 0.0201(14) Uani 1 1 d . .
C13 C 0.3438(5) 0.7947(4) 0.7428(3) 0.0194(14) Uani 1 1 d . .
H13 H 0.2913 0.8165 0.7002 0.023 Uiso 1 1 calc R U
C33A C 0.7578(7) 0.4836(5) 0.3786(4) 0.038(2) Uani 1 1 d . .
H33A H 0.7381 0.4222 0.3605 0.046 Uiso 1 1 calc R U
C34 C 0.8415(6) 1.0279(5) 0.9633(4) 0.0312(17) Uani 1 1 d . .
H34 H 0.8747 1.0788 0.9939 0.037 Uiso 1 1 calc R U
C22A C 0.4174(6) 0.7147(5) 0.2651(4) 0.0299(17) Uani 1 1 d . .
C21 C 0.7760(6) 0.8340(5) 0.5875(3) 0.0266(16) Uani 1 1 d . .
H21A H 0.7280 0.7845 0.5589 0.032 Uiso 1 1 calc R U
H21B H 0.8404 0.8413 0.5664 0.032 Uiso 1 1 calc R U
C23A C 0.3142(6) 0.6947(5) 0.2781(5) 0.0373(19) Uani 1 1 d . .
H23A H 0.2533 0.6798 0.2378 0.045 Uiso 1 1 calc R U
C103 C 0.7213(6) 0.6016(5) 0.6376(4) 0.0365(19) Uani 1 1 d . .
H10A H 0.7586 0.5624 0.6803 0.044 Uiso 1 1 calc R U
H10B H 0.7767 0.6374 0.6192 0.044 Uiso 1 1 calc R U
N20A N 0.4485(5) 0.7203(5) 0.2008(3) 0.0411(17) Uani 1 1 d . .
C15 C 0.3897(5) 0.7322(4) 0.8670(4) 0.0232(15) Uani 1 1 d . .
H15 H 0.3686 0.7109 0.9100 0.028 Uiso 1 1 calc R U
C11 C 0.4458(5) 0.8552(5) 0.6204(3) 0.0226(15) Uani 1 1 d . .
H11A H 0.4082 0.9126 0.6299 0.027 Uiso 1 1 calc R U
H11B H 0.3903 0.8103 0.5926 0.027 Uiso 1 1 calc R U
C10 C 0.5292(6) 0.8781(5) 0.5756(3) 0.0263(16) Uani 1 1 d . .
H10C H 0.5484 0.8201 0.5527 0.032 Uiso 1 1 calc R U
H10D H 0.4963 0.9217 0.5348 0.032 Uiso 1 1 calc R U
C33 C 0.7915(6) 1.0443(5) 0.8894(4) 0.0284(16) Uani 1 1 d . .
H33 H 0.7887 1.1054 0.8691 0.034 Uiso 1 1 calc R U
C35A C 0.8555(5) 0.5864(4) 0.4743(3) 0.0230(15) Uani 1 1 d . .
H35A H 0.9034 0.5963 0.5223 0.028 Uiso 1 1 calc R U
N1A N 0.5456(6) 0.6059(4) 0.1238(3) 0.0412(18) Uani 1 1 d D .
C26A C 0.4919(6) 0.7318(4) 0.3937(4) 0.0317(18) Uani 1 1 d . .
H26A H 0.5535 0.7442 0.4341 0.038 Uiso 1 1 calc R U
C35 C 0.8449(6) 0.9413(5) 0.9937(4) 0.0332(18) Uani 1 1 d . .
H35 H 0.8796 0.9313 1.0449 0.040 Uiso 1 1 calc R U
C102 C 0.6493(6) 0.5439(5) 0.5764(4) 0.0357(18) Uani 1 1 d . .
H10E H 0.6831 0.4829 0.5712 0.043 Uiso 1 1 calc R U
H10F H 0.6347 0.5770 0.5280 0.043 Uiso 1 1 calc R U
C34A C 0.8288(7) 0.4979(5) 0.4471(4) 0.0372(19) Uani 1 1 d . .
H34A H 0.8600 0.4456 0.4761 0.045 Uiso 1 1 calc R U
C403 C 1.0814(6) 0.7752(5) 0.5481(4) 0.0311(17) Uani 1 1 d . .
H40A H 1.0367 0.7201 0.5543 0.037 Uiso 1 1 calc R U
H40B H 1.1281 0.7937 0.5974 0.037 Uiso 1 1 calc R U
C101 C 0.5455(7) 0.5312(5) 0.6023(5) 0.043(2) Uani 1 1 d . .
H10G H 0.4807 0.5305 0.5592 0.052 Uiso 1 1 calc R U
H10H H 0.5471 0.4721 0.6301 0.052 Uiso 1 1 calc R U
C300 C 0.1531(7) 0.5617(5) -0.0155(4) 0.043(2) Uani 1 1 d . .
H30C H 0.2060 0.5251 0.0221 0.052 Uiso 1 1 calc R U
H30D H 0.1112 0.5183 -0.0540 0.052 Uiso 1 1 calc R U
C301 C 0.0776(6) 0.6129(5) 0.0208(5) 0.048(2) Uani 1 1 d . .
H30E H 0.0020 0.5884 0.0031 0.058 Uiso 1 1 calc R U
H30F H 0.1010 0.6063 0.0758 0.058 Uiso 1 1 calc R U
C400 C 1.0777(6) 0.9106(5) 0.4791(4) 0.0340(18) Uani 1 1 d . .
H40C H 1.1075 0.9642 0.5120 0.041 Uiso 1 1 calc R U
H40D H 1.0324 0.9349 0.4314 0.041 Uiso 1 1 calc R U
C200 C 0.6679(6) 0.9133(5) 0.1218(4) 0.0330(18) Uani 1 1 d . .
H20C H 0.6781 0.8820 0.0763 0.040 Uiso 1 1 calc R U
H20D H 0.7391 0.9157 0.1592 0.040 Uiso 1 1 calc R U
C16A C 0.9420(6) 0.7981(5) 0.2842(5) 0.041(2) Uani 1 1 d . .
H16A H 0.9500 0.8152 0.3349 0.050 Uiso 1 1 calc R U
C11A C 0.6935(7) 0.6680(5) 0.0714(4) 0.040(2) Uani 1 1 d . .
H11C H 0.6499 0.7169 0.0400 0.048 Uiso 1 1 calc R U
H11D H 0.7563 0.6527 0.0505 0.048 Uiso 1 1 calc R U
C31A C 0.6079(9) 0.4858(5) 0.2198(4) 0.061(3) Uani 1 1 d . .
H31C H 0.6719 0.4510 0.2126 0.074 Uiso 1 1 calc R U
H31D H 0.5652 0.4439 0.2446 0.074 Uiso 1 1 calc R U
C303 C 0.1382(6) 0.7092(5) -0.0644(4) 0.039(2) Uani 1 1 d . .
H30G H 0.0836 0.7016 -0.1128 0.047 Uiso 1 1 calc R U
H30H H 0.1809 0.7672 -0.0658 0.047 Uiso 1 1 calc R U
C402 C 1.1488(7) 0.7549(5) 0.4946(4) 0.041(2) Uani 1 1 d . .
H40E H 1.1084 0.7140 0.4535 0.049 Uiso 1 1 calc R U
H40F H 1.2179 0.7241 0.5200 0.049 Uiso 1 1 calc R U
C302 C 0.0836(6) 0.7117(5) -0.0008(4) 0.0381(19) Uani 1 1 d . .
H30I H 0.1273 0.7492 0.0413 0.046 Uiso 1 1 calc R U
H30J H 0.0096 0.7387 -0.0171 0.046 Uiso 1 1 calc R U
C500 C 0.9695(7) 0.4747(6) 0.6601(4) 0.046(2) Uani 1 1 d . .
H50A H 1.0261 0.4397 0.6429 0.055 Uiso 1 1 calc R U
H50B H 0.8967 0.4548 0.6297 0.055 Uiso 1 1 calc R U
C30A C 0.5425(8) 0.5138(5) 0.1499(4) 0.046(2) Uani 1 1 d . .
H30K H 0.4657 0.5001 0.1502 0.055 Uiso 1 1 calc R U
H30L H 0.5604 0.4722 0.1119 0.055 Uiso 1 1 calc R U
C13A C 0.9194(8) 0.7452(8) 0.1388(5) 0.070(3) Uani 1 1 d . .
H13A H 0.9136 0.7246 0.0891 0.085 Uiso 1 1 calc R U
C201 C 0.6253(7) 1.0086(5) 0.1041(5) 0.048(2) Uani 1 1 d . .
H20E H 0.6735 1.0550 0.1365 0.057 Uiso 1 1 calc R U
H20F H 0.6222 1.0238 0.0513 0.057 Uiso 1 1 calc R U
C401 C 1.1712(7) 0.8506(5) 0.4651(5) 0.043(2) Uani 1 1 d . .
H40G H 1.1688 0.8476 0.4112 0.052 Uiso 1 1 calc R U
H40H H 1.2434 0.8755 0.4926 0.052 Uiso 1 1 calc R U
C25A C 0.3913(7) 0.7164(5) 0.4084(5) 0.045(2) Uani 1 1 d . .
H25A H 0.3832 0.7190 0.4581 0.054 Uiso 1 1 calc R U
C21A C 0.3820(7) 0.6811(8) 0.1308(4) 0.065(3) Uani 1 1 d . U
H21C H 0.3315 0.7294 0.1041 0.077 Uiso 1 1 calc R U
H21D H 0.3375 0.6284 0.1420 0.077 Uiso 1 1 calc R U
C20A C 0.4560(9) 0.6456(7) 0.0790(6) 0.089(4) Uani 1 1 d D U
H20G H 0.4154 0.5994 0.0424 0.106 Uiso 1 1 calc R U
H20H H 0.4777 0.6986 0.0514 0.106 Uiso 1 1 calc R U
C24A C 0.3036(7) 0.6971(5) 0.3499(5) 0.044(2) Uani 1 1 d . .
H24A H 0.2341 0.6853 0.3593 0.053 Uiso 1 1 calc R U
C202 C 0.5164(7) 1.0107(5) 0.1169(5) 0.047(2) Uani 1 1 d . .
H20I H 0.5095 1.0654 0.1482 0.057 Uiso 1 1 calc R U
H20J H 0.4610 1.0159 0.0687 0.057 Uiso 1 1 calc R U
C203 C 0.4986(7) 0.9257(7) 0.1541(5) 0.065(3) Uani 1 1 d . .
H20K H 0.4276 0.8969 0.1287 0.078 Uiso 1 1 calc R U
H20L H 0.4983 0.9389 0.2066 0.078 Uiso 1 1 calc R U
C503 C 1.0380(8) 0.6106(7) 0.7245(5) 0.068(3) Uani 1 1 d . .
H50C H 0.9887 0.6532 0.7427 0.082 Uiso 1 1 calc R U
H50D H 1.1051 0.6454 0.7221 0.082 Uiso 1 1 calc R U
C10A C 0.6292(9) 0.5886(8) 0.0719(6) 0.076(3) Uani 1 1 d . U
H10I H 0.6767 0.5349 0.0912 0.091 Uiso 1 1 calc R U
H10J H 0.5875 0.5736 0.0203 0.091 Uiso 1 1 calc R U
C100 C 0.5427(8) 0.6119(6) 0.6509(7) 0.087(4) Uani 1 1 d . .
H10K H 0.4788 0.6514 0.6289 0.104 Uiso 1 1 calc R U
H10L H 0.5365 0.5905 0.7006 0.104 Uiso 1 1 calc R U
C14A C 1.0161(9) 0.7890(9) 0.1830(7) 0.094(4) Uani 1 1 d . U
H14A H 1.0748 0.8020 0.1607 0.113 Uiso 1 1 calc R U
C15A C 1.0268(8) 0.8121(7) 0.2535(6) 0.073(3) Uani 1 1 d . U
H15A H 1.0934 0.8383 0.2822 0.088 Uiso 1 1 calc R U
C501 C 0.9788(13) 0.4565(8) 0.7415(6) 0.125(7) Uani 1 1 d . .
H50E H 1.0024 0.3919 0.7558 0.150 Uiso 1 1 calc R U
H50F H 0.9096 0.4692 0.7555 0.150 Uiso 1 1 calc R U
C502 C 1.0652(12) 0.5263(10) 0.7744(7) 0.117(5) Uani 1 1 d . U
H50G H 1.1385 0.5023 0.7744 0.140 Uiso 1 1 calc R U
H50H H 1.0637 0.5418 0.8263 0.140 Uiso 1 1 calc R U

loop_
_atom_site_aniso_label
_atom_site_aniso_U_11
_atom_site_aniso_U_22
_atom_site_aniso_U_33
_atom_site_aniso_U_23
_atom_site_aniso_U_13
_atom_site_aniso_U_12
U1A 0.01562(13) 0.02339(13) 0.01405(13) -0.00088(10) 0.00377(10) -0.00321(10)
U1 0.01733(14) 0.01493(12) 0.01756(13) 0.00050(9) 0.00727(10) 0.00044(9)
I1A 0.0363(3) 0.0199(2) 0.0242(2) -0.00442(18) 0.0111(2) 0.00063(19)
I1 0.0334(3) 0.0247(2) 0.0415(3) 0.0148(2) 0.0174(2) 0.0092(2)
O10A 0.020(3) 0.031(3) 0.030(3) 0.003(2) 0.015(2) -0.009(2)
N1 0.022(3) 0.023(3) 0.012(3) -0.001(2) 0.001(2) -0.007(2)
O400 0.029(3) 0.039(3) 0.031(3) 0.003(2) 0.011(2) 0.009(2)
O100 0.020(3) 0.034(3) 0.051(3) -0.007(2) 0.020(2) 0.001(2)
N11 0.018(3) 0.016(3) 0.017(3) 0.003(2) 0.005(2) 0.001(2)
O300 0.021(3) 0.033(3) 0.060(4) 0.018(3) 0.011(3) 0.001(2)
O500 0.043(4) 0.044(3) 0.020(3) -0.005(2) -0.010(2) 0.014(3)
N21 0.013(3) 0.022(3) 0.019(3) 0.000(2) 0.005(2) 0.001(2)
N30 0.020(3) 0.015(3) 0.015(3) 0.003(2) 0.002(2) 0.004(2)
N10 0.018(3) 0.025(3) 0.009(3) -0.003(2) 0.003(2) 0.000(2)
N31A 0.023(3) 0.022(3) 0.013(3) -0.004(2) 0.002(2) 0.006(2)
N20 0.017(3) 0.026(3) 0.019(3) -0.007(2) 0.011(2) -0.006(2)
N11A 0.024(4) 0.026(3) 0.056(4) -0.014(3) 0.020(3) -0.007(3)
N31 0.020(3) 0.028(3) 0.008(3) 0.003(2) 0.005(2) 0.001(2)
N10A 0.054(5) 0.022(3) 0.021(3) -0.006(2) 0.022(3) -0.002(3)
N30A 0.029(3) 0.023(3) 0.012(3) -0.002(2) -0.001(2) -0.007(2)
N21A 0.029(4) 0.020(3) 0.029(3) 0.002(2) 0.016(3) 0.000(2)
C26 0.022(4) 0.026(4) 0.022(4) 0.007(3) 0.010(3) 0.009(3)
C32 0.0103(14) 0.0115(14) 0.0100(14) 0.0000(9) 0.0037(9) 0.0022(9)
C22 0.017(4) 0.012(3) 0.024(4) -0.003(3) 0.011(3) -0.002(3)
C12A 0.041(5) 0.020(4) 0.051(5) 0.016(4) 0.027(4) 0.013(4)
C36A 0.023(4) 0.030(4) 0.012(3) -0.004(3) 0.004(3) -0.004(3)
C14 0.016(4) 0.028(4) 0.028(4) -0.002(3) 0.007(3) 0.001(3)
C31 0.023(4) 0.017(3) 0.025(4) -0.003(3) 0.006(3) 0.004(3)
C24 0.023(4) 0.023(4) 0.033(4) 0.005(3) 0.009(3) 0.002(3)
C25 0.016(4) 0.029(4) 0.024(4) 0.001(3) 0.003(3) -0.002(3)
C20 0.029(4) 0.036(4) 0.015(3) 0.000(3) 0.006(3) -0.011(3)
C36 0.019(4) 0.042(4) 0.019(4) 0.005(3) 0.005(3) 0.000(3)
C23 0.023(4) 0.020(3) 0.021(3) 0.000(3) 0.010(3) 0.004(3)
C30 0.033(4) 0.025(4) 0.013(3) 0.003(3) -0.001(3) 0.002(3)
C32A 0.0135(15) 0.0137(15) 0.0135(15) -0.0001(9) 0.0047(10) -0.0020(9)
C16 0.023(4) 0.023(3) 0.018(3) 0.001(3) 0.003(3) -0.004(3)
C12 0.023(4) 0.016(3) 0.020(3) -0.003(3) 0.004(3) -0.001(3)
C13 0.020(4) 0.018(3) 0.021(3) 0.000(3) 0.007(3) 0.002(3)
C33A 0.055(6) 0.020(4) 0.033(4) 0.010(3) -0.001(4) -0.011(4)
C34 0.023(4) 0.045(5) 0.022(4) -0.016(3) -0.001(3) 0.002(3)
C22A 0.016(4) 0.028(4) 0.046(5) 0.013(3) 0.009(3) 0.005(3)
C21 0.028(4) 0.033(4) 0.021(4) -0.012(3) 0.010(3) -0.011(3)
C23A 0.021(4) 0.028(4) 0.063(6) 0.013(4) 0.009(4) 0.001(3)
C103 0.035(5) 0.024(4) 0.055(5) -0.015(4) 0.020(4) -0.004(3)
N20A 0.012(3) 0.081(5) 0.025(3) 0.017(3) -0.004(3) -0.013(3)
C15 0.025(4) 0.026(4) 0.021(4) 0.001(3) 0.010(3) -0.004(3)
C11 0.021(4) 0.029(4) 0.017(3) -0.001(3) 0.003(3) -0.002(3)
C10 0.030(4) 0.033(4) 0.016(3) -0.003(3) 0.007(3) -0.005(3)
C33 0.024(4) 0.032(4) 0.027(4) -0.008(3) 0.004(3) -0.001(3)
C35A 0.020(4) 0.032(4) 0.015(3) 0.001(3) 0.002(3) 0.001(3)
N1A 0.067(5) 0.028(3) 0.016(3) 0.007(3) -0.011(3) -0.015(3)
C26A 0.043(5) 0.024(4) 0.038(4) -0.011(3) 0.029(4) -0.005(3)
C35 0.025(4) 0.061(5) 0.012(3) -0.006(4) 0.001(3) 0.004(4)
C102 0.033(5) 0.031(4) 0.048(5) -0.013(4) 0.020(4) -0.006(3)
C34A 0.044(5) 0.038(4) 0.023(4) 0.009(3) -0.003(4) -0.007(4)
C403 0.030(4) 0.030(4) 0.031(4) 0.007(3) 0.004(3) -0.003(3)
C101 0.031(5) 0.036(4) 0.069(6) -0.024(4) 0.023(4) -0.009(4)
C300 0.072(7) 0.029(4) 0.026(4) -0.001(3) 0.009(4) -0.023(4)
C301 0.016(4) 0.054(5) 0.072(6) 0.024(5) 0.006(4) 0.004(4)
C400 0.045(5) 0.023(4) 0.039(5) -0.009(3) 0.021(4) 0.001(3)
C200 0.027(4) 0.026(4) 0.053(5) 0.004(3) 0.023(4) -0.001(3)
C16A 0.017(4) 0.024(4) 0.085(6) 0.003(4) 0.016(4) 0.005(3)
C11A 0.068(6) 0.038(4) 0.020(4) 0.004(3) 0.023(4) 0.017(4)
C31A 0.109(9) 0.035(5) 0.022(4) 0.007(4) -0.018(5) -0.032(5)
C303 0.031(5) 0.031(4) 0.058(5) 0.020(4) 0.016(4) 0.012(4)
C402 0.041(5) 0.030(4) 0.059(6) 0.006(4) 0.026(4) 0.000(4)
C302 0.027(4) 0.052(5) 0.033(4) 0.015(4) 0.005(3) -0.008(4)
C500 0.053(6) 0.050(5) 0.037(5) 0.002(4) 0.014(4) 0.021(4)
C30A 0.075(7) 0.021(4) 0.026(4) -0.009(3) -0.014(4) 0.011(4)
C13A 0.054(7) 0.122(9) 0.044(6) 0.047(6) 0.029(5) 0.036(7)
C201 0.040(5) 0.031(4) 0.078(6) 0.007(4) 0.025(5) 0.009(4)
C401 0.047(6) 0.032(4) 0.062(6) 0.004(4) 0.034(5) -0.002(4)
C25A 0.057(6) 0.034(4) 0.065(6) -0.018(4) 0.052(5) -0.015(4)
C21A 0.031(5) 0.138(7) 0.018(4) 0.029(4) -0.006(3) -0.035(5)
C20A 0.101(7) 0.062(6) 0.075(6) -0.018(5) -0.031(6) 0.008(6)
C24A 0.034(5) 0.030(4) 0.081(7) -0.003(4) 0.037(5) -0.007(4)
C202 0.041(5) 0.034(5) 0.073(6) -0.007(4) 0.025(5) 0.002(4)
C203 0.029(5) 0.093(7) 0.078(7) 0.062(6) 0.020(5) 0.029(5)
C503 0.062(7) 0.080(7) 0.045(6) -0.033(5) -0.020(5) 0.016(6)
C10A 0.088(7) 0.087(6) 0.060(6) -0.008(5) 0.032(5) -0.018(6)
C100 0.052(7) 0.063(6) 0.164(11) -0.077(7) 0.064(7) -0.041(5)
C14A 0.049(6) 0.132(8) 0.109(7) 0.068(7) 0.033(6) 0.011(6)
C15A 0.030(5) 0.082(6) 0.104(7) 0.042(6) 0.011(5) -0.006(5)
C501 0.23(2) 0.098(10) 0.060(8) 0.052(7) 0.066(10) 0.114(12)
C502 0.136(9) 0.129(8) 0.065(7) -0.022(6) -0.014(6) 0.056(7)

loop_
_atom_type_symbol
_atom_type_description
_atom_type_scat_dispersion_real
_atom_type_scat_dispersion_imag
_atom_type_scat_source
C C 0.0033 0.0016 'International Tables Vol C Tables 4.2.6.8 and 6.1.1.4'
H H 0.0000 0.0000 'International Tables Vol C Tables 4.2.6.8 and 6.1.1.4'
N N 0.0061 0.0033 'International Tables Vol C Tables 4.2.6.8 and 6.1.1.4'
I I -0.4742 1.8119 'International Tables Vol C Tables 4.2.6.8 and 6.1.1.4'
U U -9.6767 9.6646 'International Tables Vol C Tables 4.2.6.8 and 6.1.1.4'
O O 0.0106 0.0060 'International Tables Vol C Tables 4.2.6.8 and 6.1.1.4'

loop_
_geom_angle_atom_site_label_1
_geom_angle_atom_site_label_2
_geom_angle_atom_site_label_3
_geom_angle
N30A U1A N10A 91.68(18)
N30A U1A N20A 91.2(2)
N10A U1A N20A 115.3(2)
N30A U1A N31A 54.05(17)
N10A U1A N31A 111.78(19)
N20A U1A N31A 121.26(18)
N30A U1A O10A 152.56(16)
N10A U1A O10A 74.53(17)
N20A U1A O10A 74.28(18)
N31A U1A O10A 153.16(16)
N30A U1A N21A 83.69(17)
N10A U1A N21A 167.3(2)
N20A U1A N21A 53.18(19)
N31A U1A N21A 74.96(17)
O10A U1A N21A 104.55(15)
N30A U1A N11A 102.22(19)
N10A U1A N11A 52.7(2)
N20A U1A N11A 161.7(2)
N31A U1A N11A 77.02(19)
O10A U1A N11A 88.30(17)
N21A U1A N11A 139.94(19)
N30A U1A N1A 63.74(17)
N10A U1A N1A 61.9(2)
N20A U1A N1A 62.2(2)
N31A U1A N1A 117.47(16)
O10A U1A N1A 88.82(15)
N21A U1A N1A 105.5(2)
N11A U1A N1A 112.7(2)
N30A U1A C22A 84.40(19)
N10A U1A C22A 140.5(2)
N20A U1A C22A 26.11(19)
N31A U1A C22A 97.51(18)
O10A U1A C22A 91.35(16)
N21A U1A C22A 27.37(18)
N11A U1A C22A 165.83(19)
N1A U1A C22A 81.4(2)
N30A U1A C12A 98.94(18)
N10A U1A C12A 25.8(2)
N20A U1A C12A 139.1(2)
N31A U1A C12A 96.11(18)
O10A U1A C12A 79.00(16)
N21A U1A C12A 166.9(2)
N11A U1A C12A 27.0(2)
N1A U1A C12A 87.1(2)
C22A U1A C12A 165.2(2)
N30A U1A C32A 26.58(16)
N10A U1A C32A 100.91(17)
N20A U1A C32A 109.02(19)
N31A U1A C32A 27.62(15)
O10A U1A C32A 175.32(14)
N21A U1A C32A 80.13(16)
N11A U1A C32A 88.05(17)
N1A U1A C32A 89.88(16)
C22A U1A C32A 92.91(17)
C12A U1A C32A 96.44(17)
N30A U1A I1A 131.06(12)
N10A U1A I1A 117.77(15)
N20A U1A I1A 107.41(17)
N31A U1A I1A 78.10(11)
O10A U1A I1A 76.15(10)
N21A U1A I1A 73.64(12)
N11A U1A I1A 73.00(12)
N1A U1A I1A 163.96(13)
C22A U1A I1A 93.17(14)
C12A U1A I1A 95.38(16)
C32A U1A I1A 105.54(11)
N30 U1 N10 87.86(18)
N30 U1 N20 97.84(17)
N10 U1 N20 116.32(17)
N30 U1 O100 151.53(16)
N10 U1 O100 72.92(16)
N20 U1 O100 73.45(16)
N30 U1 N31 53.70(16)
N10 U1 N31 112.74(16)
N20 U1 N31 121.22(17)
O100 U1 N31 153.52(16)
N30 U1 N21 77.79(17)
N10 U1 N21 159.86(16)
N20 U1 N21 53.13(17)
O100 U1 N21 114.34(15)
N31 U1 N21 69.77(16)
N30 U1 N11 96.51(16)
N10 U1 N11 52.87(16)
N20 U1 N11 161.65(17)
O100 U1 N11 88.52(15)
N31 U1 N11 76.72(16)
N21 U1 N11 142.09(15)
N30 U1 N1 63.68(15)
N10 U1 N1 62.22(16)
N20 U1 N1 64.47(17)
O100 U1 N1 88.49(15)
N31 U1 N1 117.38(15)
N21 U1 N1 98.40(15)
N11 U1 N1 112.69(15)
N30 U1 C22 82.60(17)
N10 U1 C22 137.51(17)
N20 U1 C22 26.89(16)
O100 U1 C22 97.35(15)
N31 U1 C22 94.38(17)
N21 U1 C22 27.29(16)
N11 U1 C22 169.30(16)
N1 U1 C22 76.55(16)
N30 U1 C12 89.99(17)
N10 U1 C12 25.53(16)
N20 U1 C12 141.05(17)
O100 U1 C12 81.61(15)
N31 U1 C12 94.06(16)
N21 U1 C12 163.48(16)
N11 U1 C12 27.53(15)
N1 U1 C12 85.81(16)
C22 U1 C12 162.35(17)
N30 U1 C32 26.66(15)
N10 U1 C32 105.12(16)
N20 U1 C32 107.07(16)
O100 U1 C32 177.90(15)
N31 U1 C32 27.79(14)
N21 U1 C32 67.26(15)
N11 U1 C32 90.82(15)
N1 U1 C32 89.93(14)
C22 U1 C32 83.61(16)
C12 U1 C32 96.91(16)
N30 U1 I1 131.56(12)
N10 U1 I1 119.64(12)
N20 U1 I1 102.74(13)
O100 U1 I1 76.85(11)
N31 U1 I1 78.25(11)
N21 U1 I1 80.49(11)
N11 U1 I1 75.73(10)
N1 U1 I1 163.12(10)
C22 U1 I1 96.83(12)
C12 U1 I1 100.05(12)
C32 U1 I1 104.91(10)
C200 O10A C203 109.1(5)
C200 O10A U1A 122.0(4)
C203 O10A U1A 122.5(4)
C30 N1 C20 111.7(5)
C30 N1 C10 110.1(5)
C20 N1 C10 109.3(5)
C30 N1 U1 109.4(3)
C20 N1 U1 110.4(4)
C10 N1 U1 105.7(4)
C403 O400 C400 107.6(5)
C100 O100 C103 108.0(5)
C100 O100 U1 122.6(4)
C103 O100 U1 123.6(4)
C16 N11 C12 119.7(6)
C16 N11 U1 148.5(4)
C12 N11 U1 91.1(4)
C300 O300 C303 106.2(6)
C500 O500 C503 109.2(6)
C26 N21 C22 119.4(5)
C26 N21 U1 145.6(4)
C22 N21 U1 90.5(4)
C32 N30 C31 121.1(5)
C32 N30 U1 104.8(3)
C31 N30 U1 128.9(4)
C12 N10 C11 121.2(5)
C12 N10 U1 105.0(4)
C11 N10 U1 132.7(4)
C36A N31A C32A 118.0(5)
C36A N31A U1A 147.5(4)
C32A N31A U1A 93.9(3)
C22 N20 C21 118.8(5)
C22 N20 U1 101.1(4)
C21 N20 U1 123.4(4)
C16A N11A C12A 120.0(7)
C16A N11A U1A 148.1(5)
C12A N11A U1A 91.6(5)
C36 N31 C32 117.0(5)
C36 N31 U1 145.7(4)
C32 N31 U1 93.8(3)
C12A N10A C11A 122.6(6)
C12A N10A U1A 105.6(4)
C11A N10A U1A 131.5(5)
C32A N30A C31A 120.8(5)
C32A N30A U1A 106.1(4)
C31A N30A U1A 131.6(4)
C26A N21A C22A 120.1(6)
C26A N21A U1A 147.1(5)
C22A N21A U1A 92.2(4)
N21 C26 C25 123.9(6)
N21 C26 H26 118.0
C25 C26 H26 118.0
C33 C32 N30 132.3(6)
C33 C32 N31 122.6(5)
N30 C32 N31 105.1(5)
C33 C32 U1 168.1(5)
N30 C32 U1 48.6(3)
N31 C32 U1 58.4(3)
N21 C22 N20 111.1(5)
N21 C22 C23 120.3(6)
N20 C22 C23 128.6(6)
N21 C22 U1 62.2(3)
N20 C22 U1 52.0(3)
C23 C22 U1 162.4(4)
N10A C12A N11A 109.9(6)
N10A C12A C13A 129.6(8)
N11A C12A C13A 120.5(8)
N10A C12A U1A 48.6(3)
N11A C12A U1A 61.4(4)
C13A C12A U1A 175.3(5)
N31A C36A C35A 122.6(6)
N31A C36A H36A 118.7
C35A C36A H36A 118.7
C13 C14 C15 120.0(6)
C13 C14 H14 120.0
C15 C14 H14 120.0
N30 C31 C30 106.8(5)
N30 C31 H31A 110.4
C30 C31 H31A 110.4
N30 C31 H31B 110.4
C30 C31 H31B 110.4
H31A C31 H31B 108.6
C23 C24 C25 121.6(7)
C23 C24 H24 119.2
C25 C24 H24 119.2
C26 C25 C24 116.4(6)
C26 C25 H25 121.8
C24 C25 H25 121.8
N1 C20 C21 111.1(5)
N1 C20 H20A 109.4
C21 C20 H20A 109.4
N1 C20 H20B 109.4
C21 C20 H20B 109.4
H20A C20 H20B 108.0
N31 C36 C35 122.5(7)
N31 C36 H36 118.7
C35 C36 H36 118.7
C24 C23 C22 118.3(6)
C24 C23 H23 120.9
C22 C23 H23 120.9
N1 C30 C31 110.4(5)
N1 C30 H30A 109.6
C31 C30 H30A 109.6
N1 C30 H30B 109.6
C31 C30 H30B 109.6
H30A C30 H30B 108.1
C33A C32A N31A 121.8(6)
C33A C32A N30A 132.7(6)
N31A C32A N30A 105.4(5)
C33A C32A U1A 175.1(5)
N31A C32A U1A 58.5(3)
N30A C32A U1A 47.3(3)
N11 C16 C15 123.2(6)
N11 C16 H16 118.4
C15 C16 H16 118.4
N10 C12 N11 110.3(6)
N10 C12 C13 130.1(6)
N11 C12 C13 119.5(6)
N10 C12 U1 49.5(3)
N11 C12 U1 61.3(3)
C13 C12 U1 175.4(4)
C14 C13 C12 119.4(6)
C14 C13 H13 120.3
C12 C13 H13 120.3
C32A C33A C34A 118.7(7)
C32A C33A H33A 120.6
C34A C33A H33A 120.6
C35 C34 C33 122.0(7)
C35 C34 H34 119.0
C33 C34 H34 119.0
N20A C22A N21A 110.1(6)
N20A C22A C23A 130.3(7)
N21A C22A C23A 119.6(7)
N20A C22A U1A 50.5(3)
N21A C22A U1A 60.4(3)
C23A C22A U1A 170.8(5)
N20 C21 C20 108.9(5)
N20 C21 H21A 109.9
C20 C21 H21A 109.9
N20 C21 H21B 109.9
C20 C21 H21B 109.9
H21A C21 H21B 108.3
C24A C23A C22A 118.5(8)
C24A C23A H23A 120.7
C22A C23A H23A 120.7
O100 C103 C102 101.3(6)
O100 C103 H10A 111.5
C102 C103 H10A 111.5
O100 C103 H10B 111.5
C102 C103 H10B 111.5
H10A C103 H10B 109.3
C22A N20A C21A 122.0(6)
C22A N20A U1A 103.4(4)
C21A N20A U1A 126.8(5)
C16 C15 C14 118.1(6)
C16 C15 H15 120.9
C14 C15 H15 120.9
N10 C11 C10 106.7(5)
N10 C11 H11A 110.4
C10 C11 H11A 110.4
N10 C11 H11B 110.4
C10 C11 H11B 110.4
H11A C11 H11B 108.6
N1 C10 C11 111.5(5)
N1 C10 H10C 109.3
C11 C10 H10C 109.3
N1 C10 H10D 109.3
C11 C10 H10D 109.3
H10C C10 H10D 108.0
C32 C33 C34 117.7(7)
C32 C33 H33 121.2
C34 C33 H33 121.2
C34A C35A C36A 118.0(6)
C34A C35A H35A 121.0
C36A C35A H35A 121.0
C20A N1A C30A 121.3(8)
C20A N1A C10A 105.9(7)
C30A N1A C10A 97.7(7)
C20A N1A U1A 110.7(5)
C30A N1A U1A 110.2(4)
C10A N1A U1A 109.7(5)
N21A C26A C25A 122.0(8)
N21A C26A H26A 119.0
C25A C26A H26A 119.0
C34 C35 C36 118.2(6)
C34 C35 H35 120.9
C36 C35 H35 120.9
C103 C102 C101 103.5(6)
C103 C102 H10E 111.1
C101 C102 H10E 111.1
C103 C102 H10F 111.1
C101 C102 H10F 111.1
H10E C102 H10F 109.0
C33A C34A C35A 120.9(7)
C33A C34A H34A 119.5
C35A C34A H34A 119.5
O400 C403 C402 104.1(5)
O400 C403 H40A 110.9
C402 C403 H40A 110.9
O400 C403 H40B 110.9
C402 C403 H40B 110.9
H40A C403 H40B 109.0
C100 C101 C102 105.1(6)
C100 C101 H10G 110.7
C102 C101 H10G 110.7
C100 C101 H10H 110.7
C102 C101 H10H 110.7
H10G C101 H10H 108.8
O300 C300 C301 107.4(6)
O300 C300 H30C 110.2
C301 C300 H30C 110.2
O300 C300 H30D 110.2
C301 C300 H30D 110.2
H30C C300 H30D 108.5
C302 C301 C300 105.7(6)
C302 C301 H30E 110.6
C300 C301 H30E 110.6
C302 C301 H30F 110.6
C300 C301 H30F 110.6
H30E C301 H30F 108.7
O400 C400 C401 106.7(5)
O400 C400 H40C 110.4
C401 C400 H40C 110.4
O400 C400 H40D 110.4
C401 C400 H40D 110.4
H40C C400 H40D 108.6
O10A C200 C201 106.9(6)
O10A C200 H20C 110.3
C201 C200 H20C 110.3
O10A C200 H20D 110.3
C201 C200 H20D 110.3
H20C C200 H20D 108.6
N11A C16A C15A 122.7(9)
N11A C16A H16A 118.7
C15A C16A H16A 118.7
C10A C11A N10A 108.1(7)
C10A C11A H11C 110.1
N10A C11A H11C 110.1
C10A C11A H11D 110.1
N10A C11A H11D 110.1
H11C C11A H11D 108.4
C30A C31A N30A 110.0(6)
C30A C31A H31C 109.7
N30A C31A H31C 109.7
C30A C31A H31D 109.7
N30A C31A H31D 109.7
H31C C31A H31D 108.2
O300 C303 C302 104.3(5)
O300 C303 H30G 110.9
C302 C303 H30G 110.9
O300 C303 H30H 110.9
C302 C303 H30H 110.9
H30G C303 H30H 108.9
C403 C402 C401 104.3(6)
C403 C402 H40E 110.9
C401 C402 H40E 110.9
C403 C402 H40F 110.9
C401 C402 H40F 110.9
H40E C402 H40F 108.9
C301 C302 C303 104.5(7)
C301 C302 H30I 110.8
C303 C302 H30I 110.8
C301 C302 H30J 110.8
C303 C302 H30J 110.8
H30I C302 H30J 108.9
O500 C500 C501 106.8(7)
O500 C500 H50A 110.4
C501 C500 H50A 110.4
O500 C500 H50B 110.4
C501 C500 H50B 110.4
H50A C500 H50B 108.6
C31A C30A N1A 121.7(7)
C31A C30A H30K 106.9
N1A C30A H30K 106.9
C31A C30A H30L 106.9
N1A C30A H30L 106.9
H30K C30A H30L 106.7
C12A C13A C14A 115.4(9)
C12A C13A H13A 122.3
C14A C13A H13A 122.3
C202 C201 C200 107.2(7)
C202 C201 H20E 110.3
C200 C201 H20E 110.3
C202 C201 H20F 110.3
C200 C201 H20F 110.3
H20E C201 H20F 108.5
C402 C401 C400 103.1(6)
C402 C401 H40G 111.1
C400 C401 H40G 111.1
C402 C401 H40H 111.1
C400 C401 H40H 111.1
H40G C401 H40H 109.1
C24A C25A C26A 118.5(7)
C24A C25A H25A 120.7
C26A C25A H25A 120.7
N20A C21A C20A 111.2(7)
N20A C21A H21C 109.4
C20A C21A H21C 109.4
N20A C21A H21D 109.4
C20A C21A H21D 109.4
H21C C21A H21D 108.0
N1A C20A C21A 107.4(8)
N1A C20A H20G 110.2
C21A C20A H20G 110.2
N1A C20A H20H 110.2
C21A C20A H20H 110.2
H20G C20A H20H 108.5
C23A C24A C25A 121.1(7)
C23A C24A H24A 119.4
C25A C24A H24A 119.4
C203 C202 C201 108.7(7)
C203 C202 H20I 110.0
C201 C202 H20I 110.0
C203 C202 H20J 110.0
C201 C202 H20J 110.0
H20I C202 H20J 108.3
C202 C203 O10A 106.9(6)
C202 C203 H20K 110.3
O10A C203 H20K 110.3
C202 C203 H20L 110.3
O10A C203 H20L 110.3
H20K C203 H20L 108.6
O500 C503 C502 104.0(8)
O500 C503 H50C 111.0
C502 C503 H50C 111.0
O500 C503 H50D 111.0
C502 C503 H50D 111.0
H50C C503 H50D 109.0
C11A C10A N1A 110.1(7)
C11A C10A H10I 109.6
N1A C10A H10I 109.6
C11A C10A H10J 109.6
N1A C10A H10J 109.6
H10I C10A H10J 108.1
O100 C100 C101 107.8(7)
O100 C100 H10K 110.2
C101 C100 H10K 110.2
O100 C100 H10L 110.2
C101 C100 H10L 110.2
H10K C100 H10L 108.5
C15A C14A C13A 122.3(10)
C15A C14A H14A 118.8
C13A C14A H14A 118.8
C14A C15A C16A 119.0(11)
C14A C15A H15A 120.5
C16A C15A H15A 120.5
C500 C501 C502 99.1(11)
C500 C501 H50E 111.9
C502 C501 H50E 111.9
C500 C501 H50F 111.9
C502 C501 H50F 111.9
H50E C501 H50F 109.6
C501 C502 C503 104.6(9)
C501 C502 H50G 110.8
C503 C502 H50G 110.8
C501 C502 H50H 110.8
C503 C502 H50H 110.8
H50G C502 H50H 108.9

loop_
_geom_bond_atom_site_label_1
_geom_bond_atom_site_label_2
_geom_bond_distance
U1A N30A 2.286(5)
U1A N10A 2.328(5)
U1A N20A 2.358(6)
U1A N31A 2.553(5)
U1A O10A 2.573(4)
U1A N21A 2.587(5)
U1A N11A 2.625(6)
U1A N1A 2.759(6)
U1A C22A 2.972(7)
U1A C12A 2.987(7)
U1A C32A 2.988(6)
U1A I1A 3.2533(5)
U1 N30 2.327(5)
U1 N10 2.343(5)
U1 N20 2.357(5)
U1 O100 2.562(5)
U1 N31 2.563(5)
U1 N21 2.597(5)
U1 N11 2.613(5)
U1 N1 2.789(5)
U1 C22 2.936(6)
U1 C12 2.977(7)
U1 C32 3.002(5)
U1 I1 3.2153(5)
O10A C200 1.443(8)
O10A C203 1.461(9)
N1 C30 1.471(8)
N1 C20 1.475(8)
N1 C10 1.479(8)
O400 C403 1.434(8)
O400 C400 1.437(8)
O100 C100 1.418(9)
O100 C103 1.470(8)
N11 C16 1.329(7)
N11 C12 1.376(8)
O300 C300 1.422(8)
O300 C303 1.441(8)
O500 C500 1.414(9)
O500 C503 1.440(9)
N21 C26 1.336(8)
N21 C22 1.346(7)
N30 C32 1.393(7)
N30 C31 1.450(7)
N10 C12 1.328(8)
N10 C11 1.443(7)
N31A C36A 1.331(7)
N31A C32A 1.388(7)
N20 C22 1.354(8)
N20 C21 1.456(8)
N11A C16A 1.338(9)
N11A C12A 1.356(9)
N31 C36 1.346(7)
N31 C32 1.402(7)
N10A C12A 1.348(10)
N10A C11A 1.430(9)
N30A C32A 1.392(7)
N30A C31A 1.468(9)
N21A C26A 1.333(8)
N21A C22A 1.367(9)
C26 C25 1.377(9)
C26 H26 0.9500
C32 C33 1.343(8)
C22 C23 1.423(9)
C12A C13A 1.403(11)
C36A C35A 1.381(8)
C36A H36A 0.9500
C14 C13 1.368(8)
C14 C15 1.403(9)
C14 H14 0.9500
C31 C30 1.533(9)
C31 H31A 0.9900
C31 H31B 0.9900
C24 C23 1.360(9)
C24 C25 1.395(9)
C24 H24 0.9500
C25 H25 0.9500
C20 C21 1.508(9)
C20 H20A 0.9900
C20 H20B 0.9900
C36 C35 1.372(10)
C36 H36 0.9500
C23 H23 0.9500
C30 H30A 0.9900
C30 H30B 0.9900
C32A C33A 1.350(8)
C16 C15 1.379(9)
C16 H16 0.9500
C12 C13 1.422(9)
C13 H13 0.9500
C33A C34A 1.372(10)
C33A H33A 0.9500
C34 C35 1.360(10)
C34 C33 1.375(9)
C34 H34 0.9500
C22A N20A 1.345(9)
C22A C23A 1.411(10)
C21 H21A 0.9900
C21 H21B 0.9900
C23A C24A 1.367(11)
C23A H23A 0.9500
C103 C102 1.505(10)
C103 H10A 0.9900
C103 H10B 0.9900
N20A C21A 1.464(10)
C15 H15 0.9500
C11 C10 1.527(9)
C11 H11A 0.9900
C11 H11B 0.9900
C10 H10C 0.9900
C10 H10D 0.9900
C33 H33 0.9500
C35A C34A 1.371(9)
C35A H35A 0.9500
N1A C20A 1.355(10)
N1A C30A 1.408(9)
N1A C10A 1.615(11)
C26A C25A 1.380(10)
C26A H26A 0.9500
C35 H35 0.9500
C102 C101 1.512(10)
C102 H10E 0.9900
C102 H10F 0.9900
C34A H34A 0.9500
C403 C402 1.486(9)
C403 H40A 0.9900
C403 H40B 0.9900
C101 C100 1.469(10)
C101 H10G 0.9900
C101 H10H 0.9900
C300 C301 1.491(11)
C300 H30C 0.9900
C300 H30D 0.9900
C301 C302 1.478(10)
C301 H30E 0.9900
C301 H30F 0.9900
C400 C401 1.541(9)
C400 H40C 0.9900
C400 H40D 0.9900
C200 C201 1.479(9)
C200 H20C 0.9900
C200 H20D 0.9900
C16A C15A 1.345(12)
C16A H16A 0.9500
C11A C10A 1.392(12)
C11A H11C 0.9900
C11A H11D 0.9900
C31A C30A 1.411(9)
C31A H31C 0.9900
C31A H31D 0.9900
C303 C302 1.503(10)
C303 H30G 0.9900
C303 H30H 0.9900
C402 C401 1.526(9)
C402 H40E 0.9900
C402 H40F 0.9900
C302 H30I 0.9900
C302 H30J 0.9900
C500 C501 1.505(11)
C500 H50A 0.9900
C500 H50B 0.9900
C30A H30K 0.9900
C30A H30L 0.9900
C13A C14A 1.429(16)
C13A H13A 0.9500
C201 C202 1.454(11)
C201 H20E 0.9900
C201 H20F 0.9900
C401 H40G 0.9900
C401 H40H 0.9900
C25A C24A 1.369(11)
C25A H25A 0.9500
C21A C20A 1.581(14)
C21A H21C 0.9900
C21A H21D 0.9900
C20A H20G 0.9900
C20A H20H 0.9900
C24A H24A 0.9500
C202 C203 1.442(11)
C202 H20I 0.9900
C202 H20J 0.9900
C203 H20K 0.9900
C203 H20L 0.9900
C503 C502 1.510(15)
C503 H50C 0.9900
C503 H50D 0.9900
C10A H10I 0.9900
C10A H10J 0.9900
C100 H10K 0.9900
C100 H10L 0.9900
C14A C15A 1.319(15)
C14A H14A 0.9500
C15A H15A 0.9500
C501 C502 1.486(18)
C501 H50E 0.9900
C501 H50F 0.9900
C502 H50G 0.9900
C502 H50H 0.9900
